data_4501920
loop_
_publ_author_name
'Bosch, Eric'

_publ_section_title
;
 Role of sp-C&#x2212;H---N Hydrogen Bonding in Crystal Engineering
;
_journal_issue 8
_journal_name_full 'Crystal Growth &amp; Design'
_journal_page_first 3808
_journal_paper_doi 10.1021/cg100707y
_journal_volume 10
_journal_year 2010
_chemical_formula_moiety '(C10 H8 N2), (C10 H6)'
_chemical_formula_sum 'C20 H14 N2'
_chemical_formula_weight 282.33
_chemical_name_common '4,4'dipyridine, 1,4-diethynylbenzene complex'
_chemical_name_systematic
; 
 ? 
;
_space_group_crystal_system triclinic
_space_group_IT_number 2
_space_group_name_Hall '-P 1'
_space_group_name_H-M_alt 'P -1'
_symmetry_space_group_name_Hall '-P 1'
_symmetry_space_group_name_H-M 'P -1'
_atom_sites_solution_hydrogens geom
_atom_sites_solution_primary direct
_atom_sites_solution_secondary difmap
_audit_creation_method SHELXL-97
_cell_angle_alpha 81.454(3)
_cell_angle_beta 73.973(2)
_cell_angle_gamma 74.081(2)
_cell_formula_units_Z 1
_cell_length_a 6.2800(12)
_cell_length_b 7.4487(15)
_cell_length_c 8.7661(17)
_cell_measurement_reflns_used 122
_cell_measurement_temperature 173(2)
_cell_measurement_theta_max 27.4002
_cell_measurement_theta_min 2.9312
_cell_volume 377.83(13)
_computing_cell_refinement 'APEX2 v2009.11-0 (Bruker AXS)'
_computing_data_reduction 'SAINT V7.60A (Bruker AXS, 2008)'
_computing_structure_refinement 'SHELXL-97 (Sheldrick, 1997)'
_computing_structure_solution 'SHELXS-97 (Sheldrick, 1990)'
_diffrn_ambient_temperature 173(2)
_diffrn_detector_area_resol_mean 8.3660
_diffrn_measured_fraction_theta_full 0.997
_diffrn_measured_fraction_theta_max 0.997
_diffrn_measurement_device_type 'CCD area detector'
_diffrn_measurement_method 'phi and omega scans'
_diffrn_radiation_monochromator graphite
_diffrn_radiation_source 'fine-focus sealed tube'
_diffrn_radiation_type MoK\a
_diffrn_radiation_wavelength 0.71073
_diffrn_reflns_av_R_equivalents 0.0288
_diffrn_reflns_av_sigmaI/netI 0.0372
_diffrn_reflns_limit_h_max 7
_diffrn_reflns_limit_h_min -7
_diffrn_reflns_limit_k_max 8
_diffrn_reflns_limit_k_min -8
_diffrn_reflns_limit_l_max 10
_diffrn_reflns_limit_l_min -10
_diffrn_reflns_number 3654
_diffrn_reflns_theta_full 25.00
_diffrn_reflns_theta_max 25.00
_diffrn_reflns_theta_min 2.42
_exptl_absorpt_coefficient_mu 0.074
_exptl_absorpt_correction_T_max 0.99
_exptl_absorpt_correction_T_min 0.80
_exptl_absorpt_correction_type multi-scan
_exptl_absorpt_process_details 'SADABS V2008/1 (Bruker AXS)'
_exptl_crystal_colour 'clear colourless'
_exptl_crystal_density_diffrn 1.241
_exptl_crystal_density_method 'not measured'
_exptl_crystal_description 'Irregular block'
_exptl_crystal_F_000 148
_exptl_crystal_size_max 0.33
_exptl_crystal_size_mid 0.22
_exptl_crystal_size_min 0.13
_refine_diff_density_max 0.164
_refine_diff_density_min -0.148
_refine_diff_density_rms 0.037
_refine_ls_extinction_coef 0.046(11)
_refine_ls_extinction_expression Fc^*^=kFc[1+0.001xFc^2^\l^3^/sin(2\q)]^-1/4^
_refine_ls_extinction_method SHELXL
_refine_ls_goodness_of_fit_ref 1.022
_refine_ls_hydrogen_treatment constr
_refine_ls_matrix_type full
_refine_ls_number_parameters 101
_refine_ls_number_reflns 1331
_refine_ls_number_restraints 0
_refine_ls_restrained_S_all 1.022
_refine_ls_R_factor_all 0.0750
_refine_ls_R_factor_gt 0.0449
_refine_ls_shift/su_max 0.000
_refine_ls_shift/su_mean 0.000
_refine_ls_structure_factor_coef Fsqd
_refine_ls_weighting_details 'calc w=1/[\s^2^(Fo^2^)+(0.0489P)^2^+0.0794P] where P=(Fo^2^+2Fc^2^)/3'
_refine_ls_weighting_scheme calc
_refine_ls_wR_factor_gt 0.0975
_refine_ls_wR_factor_ref 0.1137
_reflns_number_gt 917
_reflns_number_total 1331
_reflns_threshold_expression >2sigma(I)
_cod_data_source_file cg100707y_si_001.cif
_cod_data_source_block Com2
_cod_database_code 4501920

loop_
_symmetry_equiv_pos_as_xyz
'x, y, z'
'-x, -y, -z'

loop_
_atom_site_label
_atom_site_type_symbol
_atom_site_fract_x
_atom_site_fract_y
_atom_site_fract_z
_atom_site_U_iso_or_equiv
_atom_site_adp_type
_atom_site_occupancy
_atom_site_symmetry_multiplicity
_atom_site_calc_flag
_atom_site_refinement_flags
N1 N 0.5708(3) 0.8836(2) 0.1650(2) 0.0477(5) Uani 1 1 d .
C1 C 0.3767(4) 0.8276(3) 0.2092(2) 0.0492(6) Uani 1 1 d .
H1 H 0.2544 0.8938 0.2872 0.059 Uiso 1 1 calc R
C2 C 0.3419(4) 0.6809(3) 0.1497(2) 0.0446(5) Uani 1 1 d .
H2 H 0.1997 0.6476 0.1876 0.054 Uiso 1 1 calc R
C3 C 0.5141(3) 0.5807(2) 0.0339(2) 0.0347(5) Uani 1 1 d .
C4 C 0.7357(4) 0.7872(3) 0.0539(3) 0.0489(6) Uani 1 1 d .
H4 H 0.8766 0.8229 0.0193 0.059 Uiso 1 1 calc R
C5 C 0.7156(3) 0.6395(3) -0.0140(2) 0.0436(5) Uani 1 1 d .
H5 H 0.8395 0.5778 -0.0936 0.052 Uiso 1 1 calc R
C6 C 0.1276(3) 0.3194(3) 0.4726(2) 0.0426(5) Uani 1 1 d .
H6 H 0.2158 0.1953 0.4537 0.051 Uiso 1 1 calc R
C7 C 0.2062(3) 0.4345(3) 0.5412(2) 0.0410(5) Uani 1 1 d .
H7 H 0.3481 0.3891 0.5695 0.049 Uiso 1 1 calc R
C8 C 0.0800(3) 0.6170(3) 0.5695(2) 0.0373(5) Uani 1 1 d .
C9 C 0.1653(3) 0.7359(3) 0.6398(2) 0.0410(5) Uani 1 1 d .
C10 C 0.2401(4) 0.8323(3) 0.6960(3) 0.0512(6) Uani 1 1 d .
H10 H 0.3002 0.9099 0.7411 0.061 Uiso 1 1 calc R

loop_
_atom_site_aniso_label
_atom_site_aniso_U_11
_atom_site_aniso_U_22
_atom_site_aniso_U_33
_atom_site_aniso_U_23
_atom_site_aniso_U_13
_atom_site_aniso_U_12
N1 0.0628(12) 0.0408(10) 0.0463(11) -0.0027(8) -0.0195(9) -0.0181(9)
C1 0.0595(15) 0.0464(13) 0.0427(13) -0.0091(10) -0.0064(11) -0.0183(11)
C2 0.0488(13) 0.0454(12) 0.0415(12) -0.0067(10) -0.0044(10) -0.0196(10)
C3 0.0408(11) 0.0331(11) 0.0320(10) 0.0015(8) -0.0099(9) -0.0131(9)
C4 0.0510(14) 0.0500(13) 0.0528(14) -0.0013(11) -0.0154(11) -0.0230(11)
C5 0.0419(12) 0.0452(12) 0.0455(13) -0.0075(10) -0.0062(10) -0.0164(10)
C6 0.0414(12) 0.0356(11) 0.0493(13) -0.0082(9) -0.0052(10) -0.0108(9)
C7 0.0362(11) 0.0416(12) 0.0463(12) -0.0041(9) -0.0089(9) -0.0123(9)
C8 0.0401(12) 0.0387(12) 0.0339(11) -0.0028(9) -0.0031(9) -0.0168(9)
C9 0.0394(12) 0.0407(12) 0.0435(12) -0.0094(9) -0.0024(9) -0.0156(10)
C10 0.0513(14) 0.0517(13) 0.0542(14) -0.0152(11) -0.0047(11) -0.0211(11)

loop_
_atom_type_symbol
_atom_type_description
_atom_type_scat_dispersion_real
_atom_type_scat_dispersion_imag
_atom_type_scat_source
C C 0.0033 0.0016 'International Tables Vol C Tables 4.2.6.8 and 6.1.1.4'
H H 0.0000 0.0000 'International Tables Vol C Tables 4.2.6.8 and 6.1.1.4'
N N 0.0061 0.0033 'International Tables Vol C Tables 4.2.6.8 and 6.1.1.4'

loop_
_geom_angle_atom_site_label_1
_geom_angle_atom_site_label_2
_geom_angle_atom_site_label_3
_geom_angle
_geom_angle_site_symmetry_1
_geom_angle_site_symmetry_3
C1 N1 C4 115.28(18) . .
N1 C1 C2 124.4(2) . .
C1 C2 C3 120.2(2) . .
C5 C3 C2 115.80(17) . .
C5 C3 C3 121.8(2) . 2_665
C2 C3 C3 122.4(2) . 2_665
N1 C4 C5 124.5(2) . .
C4 C5 C3 119.89(19) . .
C7 C6 C8 120.57(19) . 2_566
C6 C7 C8 120.66(19) . .
C6 C8 C7 118.77(17) 2_566 .
C6 C8 C9 121.24(18) 2_566 .
C7 C8 C9 119.99(18) . .
C10 C9 C8 178.6(2) . .

loop_
_geom_bond_atom_site_label_1
_geom_bond_atom_site_label_2
_geom_bond_distance
_geom_bond_site_symmetry_2
N1 C1 1.334(3) .
N1 C4 1.335(3) .
C1 C2 1.370(3) .
C2 C3 1.390(3) .
C3 C5 1.388(3) .
C3 C3 1.489(4) 2_665
C4 C5 1.376(3) .
C6 C7 1.375(3) .
C6 C8 1.391(3) 2_566
C7 C8 1.392(3) .
C8 C6 1.391(3) 2_566
C8 C9 1.434(3) .
C9 C10 1.182(3) .
